data_4102042
loop_
_publ_author_name
'Chunying Duan'
'Meilin Wei'
'Dong Guo'
'Cheng He'
'Qingjin Meng'

_publ_section_title
;
 Crystal Structures and Properties of Large Protonated Water Clusters
 Encapsulated by Metal-Organic Frameworks
;
_journal_name_full 'Journal of the American Chemical Society'
_journal_page_first 3321
_journal_page_last 3330
_journal_paper_doi 10.1021/ja907023c
_journal_volume 132
_journal_year 2010
_chemical_formula_sum 'C144 H175 Co4 Mo36 N36 O165 P3'
_chemical_formula_weight 8832.67
_chemical_name_systematic
; 
 ? 
;
_space_group_IT_number 204
_symmetry_cell_setting cubic
_symmetry_space_group_name_Hall '-I 2 2 3'
_symmetry_space_group_name_H-M 'I m -3'
_atom_sites_solution_hydrogens geom
_atom_sites_solution_primary direct
_atom_sites_solution_secondary difmap
_audit_creation_method SHELXL-97
_cell_angle_alpha 90.00
_cell_angle_beta 90.00
_cell_angle_gamma 90.00
_cell_formula_units_Z 2
_cell_length_a 23.1496(7)
_cell_length_b 23.1496(7)
_cell_length_c 23.1496(7)
_cell_measurement_reflns_used 11956
_cell_measurement_temperature 123(2)
_cell_measurement_theta_max 26.956
_cell_measurement_theta_min 2.155
_cell_volume 12406.0(6)
_computing_cell_refinement 'Bruker SMART'
_computing_data_collection 'Bruker SMART'
_computing_data_reduction 'Bruker SAINT'
_computing_molecular_graphics 'Bruker SHELXTL'
_computing_publication_material 'Bruker SHELXTL'
_computing_structure_refinement 'Bruker SHELXTL'
_computing_structure_solution 'Bruker SHELXTL'
_diffrn_ambient_temperature 123(2)
_diffrn_measured_fraction_theta_full 1.000
_diffrn_measured_fraction_theta_max 1.000
_diffrn_measurement_device_type 'CCD area detector'
_diffrn_measurement_method 'phi and omega scans'
_diffrn_radiation_monochromator graphite
_diffrn_radiation_source 'fine-focus sealed tube'
_diffrn_radiation_type MoK\a
_diffrn_radiation_wavelength 0.71073
_diffrn_reflns_av_R_equivalents 0.0912
_diffrn_reflns_av_sigmaI/netI 0.0622
_diffrn_reflns_limit_h_max 30
_diffrn_reflns_limit_h_min -28
_diffrn_reflns_limit_k_max 30
_diffrn_reflns_limit_k_min -22
_diffrn_reflns_limit_l_max 23
_diffrn_reflns_limit_l_min -30
_diffrn_reflns_number 37752
_diffrn_reflns_theta_full 27.49
_diffrn_reflns_theta_max 27.49
_diffrn_reflns_theta_min 1.76
_exptl_absorpt_coefficient_mu 2.145
_exptl_absorpt_correction_T_max 0.8236
_exptl_absorpt_correction_T_min 0.7352
_exptl_absorpt_correction_type empirical
_exptl_absorpt_process_details SADABS
_exptl_crystal_colour black
_exptl_crystal_density_diffrn 2.353
_exptl_crystal_density_method 'not measured'
_exptl_crystal_description block
_exptl_crystal_F_000 8552
_exptl_crystal_size_max 0.15
_exptl_crystal_size_mid 0.15
_exptl_crystal_size_min 0.10
_refine_diff_density_max 1.111
_refine_diff_density_min -0.643
_refine_diff_density_rms 0.109
_refine_ls_extinction_method none
_refine_ls_goodness_of_fit_ref 1.062
_refine_ls_hydrogen_treatment 'riding model'
_refine_ls_matrix_type full
_refine_ls_number_parameters 198
_refine_ls_number_reflns 2558
_refine_ls_number_restraints 0
_refine_ls_restrained_S_all 1.062
_refine_ls_R_factor_all 0.0776
_refine_ls_R_factor_gt 0.0444
_refine_ls_shift/su_max 0.001
_refine_ls_shift/su_mean 0.000
_refine_ls_structure_factor_coef Fsqd
_refine_ls_weighting_details 'calc w=1/[\s^2^(Fo^2^)+(0.0237P)^2^+0.0000P] where P=(Fo^2^+2Fc^2^)/3'
_refine_ls_weighting_scheme calc
_refine_ls_wR_factor_gt 0.0636
_refine_ls_wR_factor_ref 0.0679
_reflns_number_gt 1870
_reflns_number_total 2558
_reflns_threshold_expression >2sigma(I)
_cod_data_source_file ja907023c_si_003.cif
_cod_data_source_block 633254
_cod_database_code 4102042

loop_
_symmetry_equiv_pos_as_xyz
'x, y, z'
'-x, -y, z'
'-x, y, -z'
'x, -y, -z'
'z, x, y'
'z, -x, -y'
'-z, -x, y'
'-z, x, -y'
'y, z, x'
'-y, z, -x'
'y, -z, -x'
'-y, -z, x'
'x+1/2, y+1/2, z+1/2'
'-x+1/2, -y+1/2, z+1/2'
'-x+1/2, y+1/2, -z+1/2'
'x+1/2, -y+1/2, -z+1/2'
'z+1/2, x+1/2, y+1/2'
'z+1/2, -x+1/2, -y+1/2'
'-z+1/2, -x+1/2, y+1/2'
'-z+1/2, x+1/2, -y+1/2'
'y+1/2, z+1/2, x+1/2'
'-y+1/2, z+1/2, -x+1/2'
'y+1/2, -z+1/2, -x+1/2'
'-y+1/2, -z+1/2, x+1/2'
'-x, -y, -z'
'x, y, -z'
'x, -y, z'
'-x, y, z'
'-z, -x, -y'
'-z, x, y'
'z, x, -y'
'z, -x, y'
'-y, -z, -x'
'y, -z, x'
'-y, z, x'
'y, z, -x'
'-x+1/2, -y+1/2, -z+1/2'
'x+1/2, y+1/2, -z+1/2'
'x+1/2, -y+1/2, z+1/2'
'-x+1/2, y+1/2, z+1/2'
'-z+1/2, -x+1/2, -y+1/2'
'-z+1/2, x+1/2, y+1/2'
'z+1/2, x+1/2, -y+1/2'
'z+1/2, -x+1/2, y+1/2'
'-y+1/2, -z+1/2, -x+1/2'
'y+1/2, -z+1/2, x+1/2'
'-y+1/2, z+1/2, x+1/2'
'y+1/2, z+1/2, -x+1/2'

loop_
_atom_site_label
_atom_site_type_symbol
_atom_site_fract_x
_atom_site_fract_y
_atom_site_fract_z
_atom_site_U_iso_or_equiv
_atom_site_adp_type
_atom_site_occupancy
_atom_site_symmetry_multiplicity
_atom_site_calc_flag
_atom_site_refinement_flags
_atom_site_disorder_assembly
_atom_site_disorder_group
C1 C 0.1221(2) 0.2465(2) 0.1368(2) 0.0506(12) Uani 1 1 d . . .
H1A H 0.1416 0.2212 0.1125 0.061 Uiso 1 1 calc R . .
C2 C 0.0639(2) 0.2505(2) 0.13416(19) 0.0426(10) Uani 1 1 d . . .
H2A H 0.0442 0.2298 0.1060 0.051 Uiso 1 1 calc R . .
C3 C 0.03288(18) 0.2846(2) 0.1719(2) 0.0434(11) Uani 1 1 d . . .
C4 C 0.0634(2) 0.3176(2) 0.2090(2) 0.0490(11) Uani 1 1 d . . .
H4A H 0.0440 0.3427 0.2336 0.059 Uiso 1 1 calc R . .
C5 C 0.12366(18) 0.31473(18) 0.21100(19) 0.0390(10) Uani 1 1 d . . .
H5A H 0.1440 0.3374 0.2372 0.047 Uiso 1 1 calc R . .
C6 C 0.0000 0.2064(3) 0.2986(3) 0.0483(16) Uani 1 2 d S . .
C7 C 0.0000 0.2532(2) 0.3484(3) 0.0392(13) Uani 1 2 d S . .
H7C H 0.0270 0.2833 0.3391 0.047 Uiso 0.50 1 calc PR . .
H7A H 0.0110 0.2353 0.3841 0.047 Uiso 0.50 1 calc PR . .
H7B H -0.0380 0.2694 0.3521 0.047 Uiso 0.50 1 calc PR . .
Co1 Co 0.2500 0.2500 0.2500 0.0385(3) Uani 1 6 d S . .
Mo1 Mo 0.0000 0.34734(3) 0.0000 0.03317(16) Uani 1 4 d S . .
Mo2 Mo 0.108142(16) 0.423754(18) 0.077023(17) 0.03920(11) Uani 1 1 d . . .
Mo3 Mo 0.0000 0.5000 0.15339(3) 0.03473(15) Uani 1 4 d S . .
N1 N 0.15197(16) 0.27964(16) 0.17542(15) 0.0405(8) Uani 1 1 d . . .
N2 N 0.0000 0.1696(3) 0.2624(3) 0.0491(14) Uani 1 2 d S . .
O1 O 0.0413(4) 0.5000 0.0539(4) 0.044(2) Uani 0.50 2 d SP . 1
O2 O 0.0000 0.2781(3) 0.0000 0.0456(15) Uani 1 4 d S . .
O3 O 0.13425(19) 0.42296(18) 0.0000 0.0423(10) Uani 1 2 d S . .
O4 O 0.0517(4) 0.3756(4) 0.0581(4) 0.044(2) Uani 0.50 1 d P . 1
O5 O 0.16035(13) 0.38825(14) 0.11295(14) 0.0449(8) Uani 1 1 d . . .
O6 O 0.0000 0.5000 0.2297(3) 0.0467(15) Uani 1 4 d S . .
O7 O 0.1497(4) 0.5000 0.0914(4) 0.033(2) Uani 0.50 2 d SP . 1
O8 O 0.0707(3) 0.4429(3) 0.1502(3) 0.0409(15) Uani 0.50 1 d P . 1
O9 O 0.21020(13) 0.27719(12) 0.17567(11) 0.0358(7) Uani 1 1 d . . .
O1' O 0.0355(4) 0.4447(4) 0.0000 0.041(2) Uani 0.50 2 d SP . 2
O4' O 0.0651(5) 0.3523(4) 0.0550(4) 0.050(2) Uani 0.50 1 d P . 2
O7' O 0.1246(4) 0.5000 0.0721(4) 0.040(2) Uani 0.50 2 d SP . 2
O8' O 0.0407(3) 0.4440(3) 0.1309(3) 0.0448(16) Uani 0.50 1 d P . 2
O1W O 0.08941(19) 0.1605(2) 0.0000 0.0471(11) Uani 1 2 d S . .
O2W O 0.10761(15) 0.10761(15) 0.10761(15) 0.0503(14) Uani 1 3 d S . .
O4W O 0.0000 0.0000 0.0000 0.036(3) Uani 1 24 d S . .
P1 P 0.0000 0.5000 0.0000 0.0376(7) Uani 1 8 d S . .

loop_
_atom_site_aniso_label
_atom_site_aniso_U_11
_atom_site_aniso_U_22
_atom_site_aniso_U_33
_atom_site_aniso_U_23
_atom_site_aniso_U_13
_atom_site_aniso_U_12
C1 0.053(3) 0.047(3) 0.053(3) -0.001(2) -0.006(2) 0.001(2)
C2 0.052(3) 0.043(2) 0.032(2) -0.0103(18) -0.0003(18) 0.009(2)
C3 0.036(2) 0.046(3) 0.048(3) 0.015(2) 0.0067(18) 0.0002(19)
C4 0.050(3) 0.041(2) 0.056(3) -0.006(2) 0.001(2) 0.001(2)
C5 0.042(2) 0.034(2) 0.041(2) -0.0025(18) -0.0013(18) -0.0038(17)
C6 0.045(4) 0.054(4) 0.046(4) 0.017(3) 0.000 0.000
C7 0.043(4) 0.033(3) 0.042(3) 0.013(3) 0.000 0.000
Co1 0.0385(3) 0.0385(3) 0.0385(3) 0.0031(4) 0.0031(4) 0.0031(4)
Mo1 0.0327(4) 0.0304(4) 0.0363(4) 0.000 0.000 0.000
Mo2 0.03155(19) 0.0467(2) 0.0393(2) -0.00232(16) -0.01264(16) 0.01256(16)
Mo3 0.0396(4) 0.0312(4) 0.0334(4) 0.000 0.000 0.000
N1 0.039(2) 0.040(2) 0.042(2) 0.0128(17) 0.0032(17) -0.0006(16)
N2 0.051(4) 0.047(3) 0.050(4) 0.017(3) 0.000 0.000
O1 0.041(5) 0.049(5) 0.041(5) 0.000 0.011(4) 0.000
O2 0.050(4) 0.046(4) 0.040(3) 0.000 0.000 0.000
O3 0.047(2) 0.041(2) 0.039(2) 0.000 0.000 -0.0222(19)
O4 0.036(4) 0.048(5) 0.050(4) -0.015(4) 0.012(3) 0.015(4)
O5 0.0390(17) 0.0443(17) 0.0514(18) 0.0147(15) -0.0144(14) 0.0103(14)
O6 0.049(4) 0.047(4) 0.044(4) 0.000 0.000 0.000
O7 0.031(5) 0.035(5) 0.032(5) 0.000 -0.019(4) 0.000
O8 0.045(4) 0.041(3) 0.037(4) 0.010(3) -0.010(3) -0.002(3)
O9 0.0398(16) 0.0382(16) 0.0295(15) -0.0047(11) 0.0006(12) 0.0097(12)
O1' 0.043(5) 0.032(5) 0.046(5) 0.000 0.000 0.012(3)
O4' 0.052(6) 0.055(6) 0.042(4) -0.007(4) 0.012(4) 0.001(4)
O7' 0.037(6) 0.040(5) 0.041(6) 0.000 0.012(4) 0.000
O8' 0.037(4) 0.041(4) 0.057(5) -0.011(3) -0.008(3) -0.002(3)
O1W 0.048(3) 0.042(2) 0.052(3) 0.000 0.000 0.010(2)
O2W 0.0503(14) 0.0503(14) 0.0503(14) -0.0003(16) -0.0003(16) -0.0003(16)
O4W 0.036(3) 0.036(3) 0.036(3) 0.000 0.000 0.000
P1 0.0395(17) 0.0380(17) 0.0351(16) 0.000 0.000 0.000

loop_
_atom_type_symbol
_atom_type_description
_atom_type_scat_dispersion_real
_atom_type_scat_dispersion_imag
_atom_type_scat_source
C C 0.0033 0.0016 'International Tables Vol C Tables 4.2.6.8 and 6.1.1.4'
H H 0.0000 0.0000 'International Tables Vol C Tables 4.2.6.8 and 6.1.1.4'
N N 0.0061 0.0033 'International Tables Vol C Tables 4.2.6.8 and 6.1.1.4'
O O 0.0106 0.0060 'International Tables Vol C Tables 4.2.6.8 and 6.1.1.4'
P P 0.1023 0.0942 'International Tables Vol C Tables 4.2.6.8 and 6.1.1.4'
Co Co 0.3494 0.9721 'International Tables Vol C Tables 4.2.6.8 and 6.1.1.4'
Mo Mo -1.6832 0.6857 'International Tables Vol C Tables 4.2.6.8 and 6.1.1.4'

loop_
_geom_angle_atom_site_label_1
_geom_angle_atom_site_label_2
_geom_angle_atom_site_label_3
_geom_angle
_geom_angle_site_symmetry_1
_geom_angle_site_symmetry_3
_geom_angle_publ_flag
C2 C1 N1 119.7(5) . . ?
C2 C1 H1A 120.2 . . ?
N1 C1 H1A 120.2 . . ?
C1 C2 C3 122.0(5) . . ?
C1 C2 H2A 119.0 . . ?
C3 C2 H2A 119.0 . . ?
C4 C3 C2 117.0(4) . . ?
C4 C3 C3 121.6(3) . 28 ?
C2 C3 C3 121.4(3) . 28 ?
C3 C4 C5 121.2(5) . . ?
C3 C4 H4A 119.4 . . ?
C5 C4 H4A 119.4 . . ?
N1 C5 C4 120.0(4) . . ?
N1 C5 H5A 120.0 . . ?
C4 C5 H5A 120.0 . . ?
N2 C6 C7 177.7(7) . . ?
C6 C7 H7C 109.5 . . ?
C6 C7 H7A 109.5 . . ?
H7C C7 H7A 109.5 . . ?
C6 C7 H7B 109.5 . . ?
H7C C7 H7B 109.5 . . ?
H7A C7 H7B 109.5 . . ?
O9 Co1 O9 180.0 37 . ?
O9 Co1 O9 88.94(12) 37 9 ?
O9 Co1 O9 91.06(12) . 9 ?
O9 Co1 O9 91.06(12) 37 45 ?
O9 Co1 O9 88.94(12) . 45 ?
O9 Co1 O9 180.00(15) 9 45 ?
O9 Co1 O9 88.94(12) 37 5 ?
O9 Co1 O9 91.06(12) . 5 ?
O9 Co1 O9 91.06(12) 9 5 ?
O9 Co1 O9 88.94(12) 45 5 ?
O9 Co1 O9 91.06(12) 37 41 ?
O9 Co1 O9 88.94(12) . 41 ?
O9 Co1 O9 88.94(12) 9 41 ?
O9 Co1 O9 91.06(12) 45 41 ?
O9 Co1 O9 180.0(2) 5 41 ?
O2 Mo1 O4 109.9(3) . . ?
O2 Mo1 O4 109.9(3) . 3 ?
O4 Mo1 O4 140.1(5) . 3 ?
O2 Mo1 O4 109.9(3) . 28 ?
O4 Mo1 O4 77.4(5) . 28 ?
O4 Mo1 O4 89.2(6) 3 28 ?
O2 Mo1 O4 109.9(3) . 26 ?
O4 Mo1 O4 89.2(6) . 26 ?
O4 Mo1 O4 77.4(5) 3 26 ?
O4 Mo1 O4 140.1(5) 28 26 ?
O2 Mo1 O4' 93.3(3) . . ?
O4 Mo1 O4' 18.4(2) . . ?
O4 Mo1 O4' 155.4(4) 3 . ?
O4 Mo1 O4' 90.3(3) 28 . ?
O4 Mo1 O4' 87.5(3) 26 . ?
O2 Mo1 O4' 93.3(3) . 26 ?
O4 Mo1 O4' 87.5(3) . 26 ?
O4 Mo1 O4' 90.3(3) 3 26 ?
O4 Mo1 O4' 155.4(4) 28 26 ?
O4 Mo1 O4' 18.4(2) 26 26 ?
O4' Mo1 O4' 80.2(6) . 26 ?
O2 Mo1 O4' 93.3(3) . 3 ?
O4 Mo1 O4' 155.4(4) . 3 ?
O4 Mo1 O4' 18.4(2) 3 3 ?
O4 Mo1 O4' 87.5(3) 28 3 ?
O4 Mo1 O4' 90.3(3) 26 3 ?
O4' Mo1 O4' 173.3(5) . 3 ?
O4' Mo1 O4' 99.4(5) 26 3 ?
O2 Mo1 O4' 93.3(3) . 28 ?
O4 Mo1 O4' 90.3(3) . 28 ?
O4 Mo1 O4' 87.5(3) 3 28 ?
O4 Mo1 O4' 18.4(2) 28 28 ?
O4 Mo1 O4' 155.4(4) 26 28 ?
O4' Mo1 O4' 99.4(5) . 28 ?
O4' Mo1 O4' 173.3(5) 26 28 ?
O4' Mo1 O4' 80.2(6) 3 28 ?
O2 Mo1 O1' 159.94(19) . . ?
O4 Mo1 O1' 57.7(3) . . ?
O4 Mo1 O1' 83.9(3) 3 . ?
O4 Mo1 O1' 83.9(3) 28 . ?
O4 Mo1 O1' 57.7(3) 26 . ?
O4' Mo1 O1' 71.6(3) . . ?
O4' Mo1 O1' 71.6(3) 26 . ?
O4' Mo1 O1' 101.9(3) 3 . ?
O4' Mo1 O1' 101.9(3) 28 . ?
O2 Mo1 O1' 159.94(19) . 3 ?
O4 Mo1 O1' 83.9(3) . 3 ?
O4 Mo1 O1' 57.7(3) 3 3 ?
O4 Mo1 O1' 57.7(3) 28 3 ?
O4 Mo1 O1' 83.9(3) 26 3 ?
O4' Mo1 O1' 101.9(3) . 3 ?
O4' Mo1 O1' 101.9(3) 26 3 ?
O4' Mo1 O1' 71.6(3) 3 3 ?
O4' Mo1 O1' 71.6(3) 28 3 ?
O1' Mo1 O1' 40.1(4) . 3 ?
O5 Mo2 O4 110.1(3) . . ?
O5 Mo2 O7' 110.9(4) . . ?
O4 Mo2 O7' 138.9(4) . . ?
O5 Mo2 O3 103.46(18) . . ?
O4 Mo2 O3 89.8(3) . . ?
O7' Mo2 O3 83.2(3) . . ?
O5 Mo2 O8 90.1(2) . . ?
O4 Mo2 O8 91.7(4) . . ?
O7' Mo2 O8 85.8(3) . . ?
O3 Mo2 O8 165.0(2) . . ?
O5 Mo2 O4' 94.6(3) . . ?
O4 Mo2 O4' 17.9(3) . . ?
O7' Mo2 O4' 153.8(4) . . ?
O3 Mo2 O4' 84.8(3) . . ?
O8 Mo2 O4' 100.8(3) . . ?
O5 Mo2 O7 90.2(2) . . ?
O4 Mo2 O7 159.0(3) . . ?
O7' Mo2 O7 20.9(3) . . ?
O3 Mo2 O7 90.6(3) . . ?
O8 Mo2 O7 82.6(3) . . ?
O4' Mo2 O7 174.1(4) . . ?
O5 Mo2 O8' 110.9(2) . . ?
O4 Mo2 O8' 74.5(3) . . ?
O7' Mo2 O8' 88.6(3) . . ?
O3 Mo2 O8' 145.3(3) . . ?
O8 Mo2 O8' 23.6(2) . . ?
O4' Mo2 O8' 88.0(3) . . ?
O7 Mo2 O8' 93.6(3) . . ?
O5 Mo2 O1 158.5(2) . . ?
O4 Mo2 O1 86.1(3) . . ?
O7' Mo2 O1 53.6(4) . . ?
O3 Mo2 O1 90.2(2) . . ?
O8 Mo2 O1 75.0(3) . . ?
O4' Mo2 O1 103.3(3) . . ?
O7 Mo2 O1 72.8(3) . . ?
O8' Mo2 O1 58.6(3) . . ?
O5 Mo2 O1' 158.7(2) . . ?
O4 Mo2 O1' 56.6(4) . . ?
O7' Mo2 O1' 84.7(4) . . ?
O3 Mo2 O1' 62.73(19) . . ?
O8 Mo2 O1' 106.0(2) . . ?
O4' Mo2 O1' 69.1(4) . . ?
O7 Mo2 O1' 105.4(3) . . ?
O8' Mo2 O1' 83.0(2) . . ?
O1 Mo2 O1' 42.8(2) . . ?
O8' Mo3 O8' 100.6(5) 28 2_565 ?
O8' Mo3 O8' 68.0(5) 28 . ?
O8' Mo3 O8' 144.1(5) 2_565 . ?
O8' Mo3 O8' 144.1(5) 28 27_565 ?
O8' Mo3 O8' 68.0(5) 2_565 27_565 ?
O8' Mo3 O8' 100.6(5) . 27_565 ?
O8' Mo3 O6 108.0(3) 28 . ?
O8' Mo3 O6 108.0(3) 2_565 . ?
O8' Mo3 O6 108.0(3) . . ?
O8' Mo3 O6 108.0(3) 27_565 . ?
O8' Mo3 O8 155.1(3) 28 27_565 ?
O8' Mo3 O8 86.6(3) 2_565 27_565 ?
O8' Mo3 O8 92.2(3) . 27_565 ?
O8' Mo3 O8 21.8(3) 27_565 27_565 ?
O6 Mo3 O8 92.02(18) . 27_565 ?
O8' Mo3 O8 86.6(3) 28 . ?
O8' Mo3 O8 155.1(3) 2_565 . ?
O8' Mo3 O8 21.8(3) . . ?
O8' Mo3 O8 92.2(3) 27_565 . ?
O6 Mo3 O8 92.02(17) . . ?
O8 Mo3 O8 77.8(4) 27_565 . ?
O8' Mo3 O8 21.8(3) 28 28 ?
O8' Mo3 O8 92.2(3) 2_565 28 ?
O8' Mo3 O8 86.6(3) . 28 ?
O8' Mo3 O8 155.1(3) 27_565 28 ?
O6 Mo3 O8 92.02(17) . 28 ?
O8 Mo3 O8 176.0(3) 27_565 28 ?
O8 Mo3 O8 102.1(4) . 28 ?
O8' Mo3 O8 92.2(3) 28 2_565 ?
O8' Mo3 O8 21.8(3) 2_565 2_565 ?
O8' Mo3 O8 155.1(3) . 2_565 ?
O8' Mo3 O8 86.6(3) 27_565 2_565 ?
O6 Mo3 O8 92.02(17) . 2_565 ?
O8 Mo3 O8 102.1(4) 27_565 2_565 ?
O8 Mo3 O8 176.0(3) . 2_565 ?
O8 Mo3 O8 77.8(4) 28 2_565 ?
O8' Mo3 O1 60.1(3) 28 2_565 ?
O8' Mo3 O1 60.1(3) 2_565 2_565 ?
O8' Mo3 O1 85.9(3) . 2_565 ?
O8' Mo3 O1 85.9(3) 27_565 2_565 ?
O6 Mo3 O1 157.5(2) . 2_565 ?
O8 Mo3 O1 105.4(2) 27_565 2_565 ?
O8 Mo3 O1 105.4(2) . 2_565 ?
O8 Mo3 O1 70.7(2) 28 2_565 ?
O8 Mo3 O1 70.7(2) 2_565 2_565 ?
O8' Mo3 O1 85.9(3) 28 . ?
O8' Mo3 O1 85.9(3) 2_565 . ?
O8' Mo3 O1 60.1(3) . . ?
O8' Mo3 O1 60.1(3) 27_565 . ?
O6 Mo3 O1 157.5(2) . . ?
O8 Mo3 O1 70.7(2) 27_565 . ?
O8 Mo3 O1 70.7(2) . . ?
O8 Mo3 O1 105.4(2) 28 . ?
O8 Mo3 O1 105.4(2) 2_565 . ?
O1 Mo3 O1 45.1(4) 2_565 . ?
C5 N1 O9 121.0(4) . . ?
C5 N1 C1 119.9(4) . . ?
O9 N1 C1 119.0(4) . . ?
P1 O1 Mo2 124.5(3) . 27_565 ?
P1 O1 Mo2 124.5(3) . . ?
Mo2 O1 Mo2 94.3(3) 27_565 . ?
P1 O1 Mo3 120.1(4) . . ?
Mo2 O1 Mo3 92.4(3) 27_565 . ?
Mo2 O1 Mo3 92.4(3) . . ?
Mo2 O3 Mo2 142.5(3) 26 . ?
Mo2 O4 Mo1 148.1(6) . . ?
Mo2 O7 Mo2 120.0(4) . 27_565 ?
Mo2 O8 Mo3 121.2(3) . . ?
N1 O9 Co1 117.7(2) . . ?
P1 O1' O1' 57.3(3) . 3 ?
P1 O1' Mo1 127.2(5) . . ?
O1' O1' Mo1 69.94(19) 3 . ?
P1 O1' Mo2 121.8(3) . . ?
O1' O1' Mo2 132.28(15) 3 . ?
Mo1 O1' Mo2 92.8(2) . . ?
P1 O1' Mo2 121.8(3) . 26 ?
O1' O1' Mo2 132.28(15) 3 26 ?
Mo1 O1' Mo2 92.8(2) . 26 ?
Mo2 O1' Mo2 91.1(3) . 26 ?
Mo1 O4' Mo2 126.4(5) . . ?
Mo2 O7' Mo2 154.6(6) 27_565 . ?
Mo3 O8' Mo2 142.0(4) . . ?
O1' P1 O1' 114.5(7) 3 25_565 ?
O1' P1 O1' 180.000(2) 3 27_565 ?
O1' P1 O1' 65.5(7) 25_565 27_565 ?
O1' P1 O1' 65.5(7) 3 . ?
O1' P1 O1' 180.000(2) 25_565 . ?
O1' P1 O1' 114.5(7) 27_565 . ?
O1' P1 O1 109.2(2) 3 . ?
O1' P1 O1 109.2(2) 25_565 . ?
O1' P1 O1 70.8(2) 27_565 . ?
O1' P1 O1 70.8(2) . . ?
O1' P1 O1 109.2(2) 3 26 ?
O1' P1 O1 109.2(2) 25_565 26 ?
O1' P1 O1 70.8(2) 27_565 26 ?
O1' P1 O1 70.8(2) . 26 ?
O1 P1 O1 105.2(6) . 26 ?
O1' P1 O1 70.8(2) 3 25_565 ?
O1' P1 O1 70.8(2) 25_565 25_565 ?
O1' P1 O1 109.2(2) 27_565 25_565 ?
O1' P1 O1 109.2(2) . 25_565 ?
O1 P1 O1 180.0(5) . 25_565 ?
O1 P1 O1 74.8(6) 26 25_565 ?
O1' P1 O1 70.8(2) 3 2_565 ?
O1' P1 O1 70.8(2) 25_565 2_565 ?
O1' P1 O1 109.2(2) 27_565 2_565 ?
O1' P1 O1 109.2(2) . 2_565 ?
O1 P1 O1 74.8(6) . 2_565 ?
O1 P1 O1 180.0(5) 26 2_565 ?
O1 P1 O1 105.2(6) 25_565 2_565 ?

loop_
_geom_bond_atom_site_label_1
_geom_bond_atom_site_label_2
_geom_bond_distance
_geom_bond_site_symmetry_2
_geom_bond_publ_flag
C1 C2 1.351(7) . ?
C1 N1 1.367(6) . ?
C1 H1A 0.9300 . ?
C2 C3 1.378(6) . ?
C2 H2A 0.9300 . ?
C3 C4 1.349(7) . ?
C3 C3 1.522(8) 28 ?
C4 C5 1.397(6) . ?
C4 H4A 0.9300 . ?
C5 N1 1.330(5) . ?
C5 H5A 0.9300 . ?
C6 N2 1.194(9) . ?
C6 C7 1.583(10) . ?
C7 H7C 0.9600 . ?
C7 H7A 0.9600 . ?
C7 H7B 0.9600 . ?
Co1 O9 2.051(3) 37 ?
Co1 O9 2.051(3) . ?
Co1 O9 2.051(3) 9 ?
Co1 O9 2.051(3) 45 ?
Co1 O9 2.051(3) 5 ?
Co1 O9 2.051(3) 41 ?
Mo1 O2 1.603(6) . ?
Mo1 O4 1.916(11) . ?
Mo1 O4 1.916(11) 3 ?
Mo1 O4 1.916(11) 28 ?
Mo1 O4 1.916(11) 26 ?
Mo1 O4' 1.977(11) . ?
Mo1 O4' 1.977(11) 26 ?
Mo1 O4' 1.977(11) 3 ?
Mo1 O4' 1.977(11) 28 ?
Mo1 O1' 2.400(9) . ?
Mo1 O1' 2.400(9) 3 ?
Mo2 O5 1.682(3) . ?
Mo2 O4 1.772(11) . ?
Mo2 O7' 1.809(2) . ?
Mo2 O3 1.8828(15) . ?
Mo2 O8 1.954(7) . ?
Mo2 O4' 1.996(10) . ?
Mo2 O7 2.038(4) . ?
Mo2 O8' 2.053(7) . ?
Mo2 O1 2.408(6) . ?
Mo2 O1' 2.498(6) . ?
Mo3 O8' 1.685(7) 28 ?
Mo3 O8' 1.685(7) 2_565 ?
Mo3 O8' 1.685(7) . ?
Mo3 O8' 1.685(7) 27_565 ?
Mo3 O6 1.766(7) . ?
Mo3 O8 2.105(7) 27_565 ?
Mo3 O8 2.105(7) . ?
Mo3 O8 2.105(7) 28 ?
Mo3 O8 2.105(7) 2_565 ?
Mo3 O1 2.493(8) 2_565 ?
Mo3 O1 2.493(8) . ?
N1 O9 1.349(4) . ?
O1 P1 1.572(9) . ?
O1 Mo2 2.408(6) 27_565 ?
O3 Mo2 1.8828(15) 26 ?
O7 Mo2 2.038(4) 27_565 ?
O1' P1 1.522(8) . ?
O1' O1' 1.646(17) 3 ?
O1' Mo2 2.498(6) 26 ?
O7' Mo2 1.809(2) 27_565 ?
P1 O1' 1.522(8) 3 ?
P1 O1' 1.522(8) 25_565 ?
P1 O1' 1.522(8) 27_565 ?
P1 O1 1.572(9) 26 ?
P1 O1 1.572(9) 25_565 ?
P1 O1 1.572(9) 2_565 ?
